data_4133808
loop_
_publ_author_name
'Liu, Zhi-Yun'
'Zhang, Ming'
'Wang, Xiao-Chen'

_publ_section_title
;
 Hydrosilylation-Promoted Furan Diels-Alder Cycloadditions with
 Stereoselectivity Controlled by the Silyl Group.
;
_journal_name_full 'Journal of the American Chemical Society'
_journal_paper_doi 10.1021/jacs.9b11909
_journal_year 2019
_chemical_formula_sum 'C27 H37 N O3 S Si'
_chemical_formula_weight 483.73
_space_group_IT_number 14
_space_group_name_Hall '-P 2yn'
_space_group_name_H-M_alt 'P 1 21/n 1'
_symmetry_cell_setting monoclinic
_symmetry_space_group_name_H-M 'P 1 21/n 1'
_atom_sites_solution_hydrogens geom
_atom_sites_solution_primary direct
_atom_sites_solution_secondary difmap
_audit_creation_method SHELXL-97
_cell_angle_alpha 90.00
_cell_angle_beta 92.79(3)
_cell_angle_gamma 90.00
_cell_formula_units_Z 4
_cell_length_a 14.031(3)
_cell_length_b 8.0495(16)
_cell_length_c 23.718(5)
_cell_measurement_reflns_used 6552
_cell_measurement_temperature 113(2)
_cell_measurement_theta_max 27.9384
_cell_measurement_theta_min 1.6519
_cell_volume 2675.6(10)
_computing_cell_refinement crystalclear
_computing_data_collection crystalclear
_computing_data_reduction crystalclear
_computing_molecular_graphics 'Bruker SHELXTL'
_computing_publication_material 'Bruker SHELXTL'
_computing_structure_refinement 'SHELXL-97 (Sheldrick, 1997)'
_computing_structure_solution 'SHELXS-97 (Sheldrick, 1990)'
_diffrn_ambient_temperature 113(2)
_diffrn_measured_fraction_theta_full 0.998
_diffrn_measured_fraction_theta_max 0.998
_diffrn_measurement_device_type 'rigaku saturn'
_diffrn_measurement_method '\w scans'
_diffrn_radiation_monochromator confocal
_diffrn_radiation_source 'rotating anode'
_diffrn_radiation_type MoK\a
_diffrn_radiation_wavelength 0.71073
_diffrn_reflns_av_R_equivalents 0.0543
_diffrn_reflns_av_sigmaI/netI 0.0481
_diffrn_reflns_limit_h_max 18
_diffrn_reflns_limit_h_min -18
_diffrn_reflns_limit_k_max 10
_diffrn_reflns_limit_k_min -10
_diffrn_reflns_limit_l_max 31
_diffrn_reflns_limit_l_min -31
_diffrn_reflns_number 25644
_diffrn_reflns_theta_full 27.89
_diffrn_reflns_theta_max 27.89
_diffrn_reflns_theta_min 1.65
_diffrn_standards_decay_% 0
_diffrn_standards_interval_count 0
_diffrn_standards_interval_time 0
_diffrn_standards_number 0
_exptl_absorpt_coefficient_mu 0.193
_exptl_absorpt_correction_T_max 0.9772
_exptl_absorpt_correction_T_min 0.9624
_exptl_absorpt_correction_type multi-scan
_exptl_absorpt_process_details crystalclear
_exptl_crystal_colour colorless
_exptl_crystal_density_diffrn 1.201
_exptl_crystal_density_method 'not measured'
_exptl_crystal_description blocks
_exptl_crystal_F_000 1040
_exptl_crystal_size_max 0.20
_exptl_crystal_size_mid 0.18
_exptl_crystal_size_min 0.12
_refine_diff_density_max 0.844
_refine_diff_density_min -0.479
_refine_diff_density_rms 0.065
_refine_ls_extinction_coef 0.0117(16)
_refine_ls_extinction_expression Fc^*^=kFc[1+0.001xFc^2^\l^3^/sin(2\q)]^-1/4^
_refine_ls_extinction_method SHELXL
_refine_ls_goodness_of_fit_ref 1.078
_refine_ls_hydrogen_treatment constr
_refine_ls_matrix_type full
_refine_ls_number_parameters 303
_refine_ls_number_reflns 6390
_refine_ls_number_restraints 0
_refine_ls_restrained_S_all 1.078
_refine_ls_R_factor_all 0.0773
_refine_ls_R_factor_gt 0.0610
_refine_ls_shift/su_max 0.000
_refine_ls_shift/su_mean 0.000
_refine_ls_structure_factor_coef Fsqd
_refine_ls_weighting_details 'calc w=1/[\s^2^(Fo^2^)+(0.0961P)^2^+0.4542P] where P=(Fo^2^+2Fc^2^)/3'
_refine_ls_weighting_scheme calc
_refine_ls_wR_factor_gt 0.1634
_refine_ls_wR_factor_ref 0.1765
_reflns_number_gt 5056
_reflns_number_total 6390
_reflns_threshold_expression >2sigma(I)
_cod_data_source_file ja9b11909_si_002.cif
_cod_data_source_block 3k
_cod_depositor_comments
;
The following automatic conversions were performed:

data item '_exptl_absorpt_correction_type' value 'MULTI-SCAN' was
changed to 'multi-scan' in accordance with the
/home/data/users/saulius/crontab/automatic-downloads/rss-feeds/ACS/lib/dictionaries/cif_core.dic
dictionary named 'cif_core.dic' version 2.4.2 last updated on
2011-04-26.

data item '_refine_ls_hydrogen_treatment' value 'CONSTR' was changed
to 'constr' in accordance with the
/home/data/users/saulius/crontab/automatic-downloads/rss-feeds/ACS/lib/dictionaries/cif_core.dic
dictionary named 'cif_core.dic' version 2.4.2 last updated on
2011-04-26.

data item '_symmetry_cell_setting' value 'Monoclinic' was changed to
'monoclinic' in accordance with the
/home/data/users/saulius/crontab/automatic-downloads/rss-feeds/ACS/lib/dictionaries/cif_core.dic
dictionary named 'cif_core.dic' version 2.4.2 last updated on
2011-04-26.

Automatic conversion script
Id: cif_fix_values 7556 2019-12-06 15:28:31Z antanas 
;
_cod_original_cell_volume 2675.6(9)
_cod_original_sg_symbol_H-M P2(1)/n
_cod_database_code 4133808

loop_
_symmetry_equiv_pos_as_xyz
'x, y, z'
'-x+1/2, y+1/2, -z+1/2'
'-x, -y, -z'
'x-1/2, -y-1/2, z-1/2'

loop_
_atom_site_label
_atom_site_type_symbol
_atom_site_fract_x
_atom_site_fract_y
_atom_site_fract_z
_atom_site_U_iso_or_equiv
_atom_site_adp_type
_atom_site_occupancy
_atom_site_symmetry_multiplicity
_atom_site_calc_flag
_atom_site_refinement_flags
S1 S 0.26708(4) 0.18625(6) 0.13749(2) 0.02701(17) Uani 1 1 d .
Si1 Si 0.66469(5) -0.12128(10) 0.42827(3) 0.0428(2) Uani 1 1 d .
O1 O 0.17180(10) 0.23677(19) 0.14805(7) 0.0339(4) Uani 1 1 d .
O2 O 0.28349(12) 0.05406(18) 0.09865(6) 0.0357(4) Uani 1 1 d .
O3 O 0.63247(10) -0.0339(2) 0.36743(6) 0.0323(4) Uani 1 1 d .
N1 N 0.31590(12) 0.1276(2) 0.19783(7) 0.0277(4) Uani 1 1 d .
C1 C 0.33023(14) 0.3618(2) 0.11560(8) 0.0256(4) Uani 1 1 d .
C2 C 0.29335(15) 0.5189(3) 0.12433(9) 0.0282(4) Uani 1 1 d .
H2 H 0.2343 0.5314 0.1419 0.034 Uiso 1 1 calc R
C3 C 0.34288(17) 0.6575(3) 0.10739(9) 0.0336(5) Uani 1 1 d .
H3 H 0.3168 0.7648 0.1130 0.040 Uiso 1 1 calc R
C4 C 0.43002(17) 0.6427(3) 0.08231(10) 0.0356(5) Uani 1 1 d .
C5 C 0.46567(16) 0.4827(3) 0.07395(9) 0.0360(5) Uani 1 1 d .
H5 H 0.5252 0.4699 0.0570 0.043 Uiso 1 1 calc R
C6 C 0.41653(15) 0.3430(3) 0.08977(9) 0.0309(5) Uani 1 1 d .
H6 H 0.4413 0.2353 0.0831 0.037 Uiso 1 1 calc R
C7 C 0.4842(2) 0.7937(3) 0.06472(13) 0.0537(7) Uani 1 1 d .
H7A H 0.5303 0.8259 0.0952 0.081 Uiso 1 1 calc R
H7B H 0.4396 0.8853 0.0569 0.081 Uiso 1 1 calc R
H7C H 0.5183 0.7683 0.0306 0.081 Uiso 1 1 calc R
C8 C 0.30838(15) 0.2385(3) 0.24779(9) 0.0310(5) Uani 1 1 d .
H8A H 0.2457 0.2262 0.2648 0.037 Uiso 1 1 calc R
H8B H 0.3178 0.3563 0.2375 0.037 Uiso 1 1 calc R
C9 C 0.38841(14) 0.1770(3) 0.28729(8) 0.0265(4) Uani 1 1 d .
C10 C 0.42459(15) 0.2492(3) 0.33373(9) 0.0328(5) Uani 1 1 d .
H10 H 0.3963 0.3486 0.3466 0.039 Uiso 1 1 calc R
C11 C 0.50904(17) 0.1781(3) 0.36652(9) 0.0364(5) Uani 1 1 d .
H11A H 0.4946 0.1735 0.4069 0.044 Uiso 1 1 calc R
H11B H 0.5641 0.2536 0.3629 0.044 Uiso 1 1 calc R
C12 C 0.53721(14) 0.0035(3) 0.34721(9) 0.0286(5) Uani 1 1 d .
H12 H 0.4923 -0.0800 0.3624 0.034 Uiso 1 1 calc R
C13 C 0.53363(14) -0.0068(2) 0.28231(8) 0.0256(4) Uani 1 1 d .
H13 H 0.5727 0.0864 0.2678 0.031 Uiso 1 1 calc R
C14 C 0.42965(14) 0.0216(3) 0.26240(8) 0.0250(4) Uani 1 1 d .
H14 H 0.3909 -0.0760 0.2738 0.030 Uiso 1 1 calc R
C15 C 0.41171(15) 0.0514(3) 0.19976(8) 0.0284(4) Uani 1 1 d .
H15A H 0.4597 0.1277 0.1848 0.034 Uiso 1 1 calc R
H15B H 0.4118 -0.0541 0.1783 0.034 Uiso 1 1 calc R
C16 C 0.57161(14) -0.1683(3) 0.25959(8) 0.0271(4) Uani 1 1 d .
C17 C 0.64924(16) -0.1668(3) 0.22556(10) 0.0356(5) Uani 1 1 d .
H17 H 0.6792 -0.0643 0.2174 0.043 Uiso 1 1 calc R
C18 C 0.68385(18) -0.3138(4) 0.20313(11) 0.0470(6) Uani 1 1 d .
H18 H 0.7372 -0.3109 0.1800 0.056 Uiso 1 1 calc R
C19 C 0.64093(19) -0.4634(3) 0.21445(11) 0.0466(6) Uani 1 1 d .
H19 H 0.6639 -0.5635 0.1988 0.056 Uiso 1 1 calc R
C20 C 0.56426(19) -0.4662(3) 0.24867(12) 0.0465(6) Uani 1 1 d .
H20 H 0.5349 -0.5691 0.2569 0.056 Uiso 1 1 calc R
C21 C 0.52951(16) -0.3205(3) 0.27128(10) 0.0359(5) Uani 1 1 d .
H21 H 0.4767 -0.3246 0.2948 0.043 Uiso 1 1 calc R
C22 C 0.7854(2) -0.2007(4) 0.42027(13) 0.0599(8) Uani 1 1 d .
H22A H 0.8253 -0.1103 0.4058 0.072 Uiso 1 1 calc R
H22B H 0.8130 -0.2328 0.4579 0.072 Uiso 1 1 calc R
C23 C 0.7904(3) -0.3476(4) 0.38140(17) 0.0784(10) Uani 1 1 d .
H23A H 0.7651 -0.4460 0.3998 0.118 Uiso 1 1 calc R
H23B H 0.8569 -0.3675 0.3726 0.118 Uiso 1 1 calc R
H23C H 0.7525 -0.3250 0.3464 0.118 Uiso 1 1 calc R
C24 C 0.5822(2) -0.2825(6) 0.44996(17) 0.0952(15) Uani 1 1 d .
H24A H 0.5196 -0.2311 0.4567 0.114 Uiso 1 1 calc R
H24B H 0.5724 -0.3640 0.4189 0.114 Uiso 1 1 calc R
C25 C 0.6185(3) -0.3742(6) 0.50372(18) 0.1069(17) Uani 1 1 d .
H25A H 0.6801 -0.4264 0.4972 0.160 Uiso 1 1 calc R
H25B H 0.5724 -0.4597 0.5133 0.160 Uiso 1 1 calc R
H25C H 0.6263 -0.2947 0.5349 0.160 Uiso 1 1 calc R
C26 C 0.6689(4) 0.0479(6) 0.48466(14) 0.119(2) Uani 1 1 d .
H26A H 0.6032 0.0883 0.4895 0.143 Uiso 1 1 calc R
H26B H 0.6923 -0.0017 0.5210 0.143 Uiso 1 1 calc R
C27 C 0.7296(4) 0.1906(5) 0.4722(2) 0.131(2) Uani 1 1 d .
H27A H 0.7952 0.1525 0.4678 0.196 Uiso 1 1 calc R
H27B H 0.7286 0.2707 0.5033 0.196 Uiso 1 1 calc R
H27C H 0.7055 0.2438 0.4372 0.196 Uiso 1 1 calc R

loop_
_atom_site_aniso_label
_atom_site_aniso_U_11
_atom_site_aniso_U_22
_atom_site_aniso_U_33
_atom_site_aniso_U_23
_atom_site_aniso_U_13
_atom_site_aniso_U_12
S1 0.0294(3) 0.0245(3) 0.0263(3) 0.00144(19) -0.0061(2) 0.0017(2)
Si1 0.0406(4) 0.0506(5) 0.0362(4) 0.0066(3) -0.0096(3) 0.0103(3)
O1 0.0260(7) 0.0362(9) 0.0391(8) 0.0053(7) -0.0034(6) 0.0011(6)
O2 0.0490(9) 0.0246(8) 0.0323(8) -0.0047(6) -0.0104(7) 0.0038(7)
O3 0.0252(7) 0.0440(9) 0.0268(7) 0.0004(7) -0.0058(6) 0.0011(6)
N1 0.0306(9) 0.0272(9) 0.0248(8) 0.0006(7) -0.0036(7) 0.0064(7)
C1 0.0289(10) 0.0240(10) 0.0235(9) -0.0003(8) -0.0026(8) 0.0029(8)
C2 0.0300(10) 0.0262(11) 0.0283(10) -0.0018(8) -0.0001(8) 0.0029(8)
C3 0.0420(12) 0.0244(11) 0.0343(11) -0.0028(9) 0.0004(10) 0.0023(9)
C4 0.0409(12) 0.0349(12) 0.0307(11) -0.0016(9) -0.0016(9) -0.0067(10)
C5 0.0328(11) 0.0419(14) 0.0334(12) 0.0032(10) 0.0027(9) 0.0008(10)
C6 0.0316(11) 0.0318(12) 0.0293(10) 0.0001(9) 0.0007(9) 0.0088(9)
C7 0.0597(17) 0.0440(16) 0.0584(17) -0.0017(13) 0.0133(14) -0.0161(13)
C8 0.0335(11) 0.0337(12) 0.0257(10) 0.0016(9) -0.0002(8) 0.0074(9)
C9 0.0283(10) 0.0265(11) 0.0247(9) 0.0030(8) 0.0018(8) 0.0013(8)
C10 0.0363(11) 0.0302(12) 0.0317(11) -0.0037(9) 0.0007(9) 0.0044(9)
C11 0.0393(12) 0.0401(13) 0.0289(11) -0.0073(9) -0.0066(9) 0.0043(10)
C12 0.0248(10) 0.0351(12) 0.0254(10) 0.0009(8) -0.0047(8) 0.0003(8)
C13 0.0265(10) 0.0263(11) 0.0239(9) 0.0019(8) -0.0014(8) -0.0017(8)
C14 0.0264(9) 0.0247(10) 0.0236(9) 0.0021(8) -0.0023(8) 0.0006(8)
C15 0.0311(10) 0.0288(11) 0.0248(10) -0.0011(8) -0.0031(8) 0.0070(9)
C16 0.0250(9) 0.0323(12) 0.0237(9) 0.0000(8) -0.0031(8) 0.0025(8)
C17 0.0306(11) 0.0430(14) 0.0333(11) -0.0001(10) 0.0030(9) 0.0013(10)
C18 0.0396(13) 0.0595(18) 0.0424(14) -0.0047(12) 0.0076(11) 0.0157(12)
C19 0.0494(15) 0.0422(15) 0.0478(14) -0.0084(12) -0.0010(12) 0.0160(12)
C20 0.0506(15) 0.0288(13) 0.0601(16) -0.0031(12) 0.0032(13) 0.0056(11)
C21 0.0353(11) 0.0312(12) 0.0415(13) -0.0001(10) 0.0046(10) 0.0021(9)
C22 0.0485(16) 0.079(2) 0.0511(17) 0.0098(15) -0.0090(13) 0.0097(15)
C23 0.089(3) 0.069(2) 0.079(2) -0.0046(19) 0.020(2) 0.0144(19)
C24 0.0449(17) 0.151(4) 0.090(3) 0.081(3) 0.0106(17) 0.013(2)
C25 0.077(3) 0.155(4) 0.091(3) 0.080(3) 0.022(2) 0.034(3)
C26 0.180(5) 0.134(4) 0.0380(18) -0.022(2) -0.040(2) 0.094(4)
C27 0.203(6) 0.065(3) 0.115(4) -0.042(3) -0.096(4) 0.027(3)

loop_
_atom_type_symbol
_atom_type_description
_atom_type_scat_dispersion_real
_atom_type_scat_dispersion_imag
_atom_type_scat_source
C C 0.0033 0.0016 'International Tables Vol C Tables 4.2.6.8 and 6.1.1.4'
H H 0.0000 0.0000 'International Tables Vol C Tables 4.2.6.8 and 6.1.1.4'
N N 0.0061 0.0033 'International Tables Vol C Tables 4.2.6.8 and 6.1.1.4'
O O 0.0106 0.0060 'International Tables Vol C Tables 4.2.6.8 and 6.1.1.4'
Si Si 0.0817 0.0704 'International Tables Vol C Tables 4.2.6.8 and 6.1.1.4'
S S 0.1246 0.1234 'International Tables Vol C Tables 4.2.6.8 and 6.1.1.4'

loop_
_geom_angle_atom_site_label_1
_geom_angle_atom_site_label_2
_geom_angle_atom_site_label_3
_geom_angle
O1 S1 O2 120.27(10)
O1 S1 N1 106.58(9)
O2 S1 N1 106.04(9)
O1 S1 C1 108.16(9)
O2 S1 C1 107.91(10)
N1 S1 C1 107.22(9)
O3 Si1 C22 105.92(12)
O3 Si1 C24 113.48(13)
C22 Si1 C24 112.52(17)
O3 Si1 C26 107.87(14)
C22 Si1 C26 108.98(19)
C24 Si1 C26 107.9(3)
C12 O3 Si1 126.55(13)
C15 N1 C8 108.89(15)
C15 N1 S1 119.46(14)
C8 N1 S1 118.86(13)
C2 C1 C6 120.29(19)
C2 C1 S1 119.45(16)
C6 C1 S1 120.27(16)
C3 C2 C1 119.7(2)
C3 C2 H2 120.1
C1 C2 H2 120.1
C2 C3 C4 121.3(2)
C2 C3 H3 119.4
C4 C3 H3 119.4
C3 C4 C5 117.9(2)
C3 C4 C7 121.1(2)
C5 C4 C7 121.0(2)
C6 C5 C4 121.6(2)
C6 C5 H5 119.2
C4 C5 H5 119.2
C5 C6 C1 119.2(2)
C5 C6 H6 120.4
C1 C6 H6 120.4
C4 C7 H7A 109.5
C4 C7 H7B 109.5
H7A C7 H7B 109.5
C4 C7 H7C 109.5
H7A C7 H7C 109.5
H7B C7 H7C 109.5
N1 C8 C9 102.57(16)
N1 C8 H8A 111.3
C9 C8 H8A 111.3
N1 C8 H8B 111.3
C9 C8 H8B 111.3
H8A C8 H8B 109.2
C10 C9 C14 123.36(19)
C10 C9 C8 128.0(2)
C14 C9 C8 108.44(16)
C9 C10 C11 121.7(2)
C9 C10 H10 119.2
C11 C10 H10 119.2
C10 C11 C12 113.76(18)
C10 C11 H11A 108.8
C12 C11 H11A 108.8
C10 C11 H11B 108.8
C12 C11 H11B 108.8
H11A C11 H11B 107.7
O3 C12 C11 110.03(17)
O3 C12 C13 107.97(16)
C11 C12 C13 110.54(17)
O3 C12 H12 109.4
C11 C12 H12 109.4
C13 C12 H12 109.4
C16 C13 C14 111.44(16)
C16 C13 C12 114.00(17)
C14 C13 C12 106.55(16)
C16 C13 H13 108.2
C14 C13 H13 108.2
C12 C13 H13 108.2
C9 C14 C15 101.78(16)
C9 C14 C13 112.41(16)
C15 C14 C13 115.94(17)
C9 C14 H14 108.8
C15 C14 H14 108.8
C13 C14 H14 108.8
N1 C15 C14 101.76(16)
N1 C15 H15A 111.4
C14 C15 H15A 111.4
N1 C15 H15B 111.4
C14 C15 H15B 111.4
H15A C15 H15B 109.3
C17 C16 C21 118.4(2)
C17 C16 C13 119.95(19)
C21 C16 C13 121.61(19)
C16 C17 C18 120.8(2)
C16 C17 H17 119.6
C18 C17 H17 119.6
C19 C18 C17 120.2(2)
C19 C18 H18 119.9
C17 C18 H18 119.9
C18 C19 C20 119.3(2)
C18 C19 H19 120.3
C20 C19 H19 120.3
C19 C20 C21 120.8(2)
C19 C20 H20 119.6
C21 C20 H20 119.6
C20 C21 C16 120.4(2)
C20 C21 H21 119.8
C16 C21 H21 119.8
C23 C22 Si1 114.2(2)
C23 C22 H22A 108.7
Si1 C22 H22A 108.7
C23 C22 H22B 108.7
Si1 C22 H22B 108.7
H22A C22 H22B 107.6
C22 C23 H23A 109.5
C22 C23 H23B 109.5
H23A C23 H23B 109.5
C22 C23 H23C 109.5
H23A C23 H23C 109.5
H23B C23 H23C 109.5
C25 C24 Si1 112.6(3)
C25 C24 H24A 109.1
Si1 C24 H24A 109.1
C25 C24 H24B 109.1
Si1 C24 H24B 109.1
H24A C24 H24B 107.8
C24 C25 H25A 109.5
C24 C25 H25B 109.5
H25A C25 H25B 109.5
C24 C25 H25C 109.5
H25A C25 H25C 109.5
H25B C25 H25C 109.5
C27 C26 Si1 114.5(3)
C27 C26 H26A 108.6
Si1 C26 H26A 108.6
C27 C26 H26B 108.6
Si1 C26 H26B 108.6
H26A C26 H26B 107.6
C26 C27 H27A 109.5
C26 C27 H27B 109.5
H27A C27 H27B 109.5
C26 C27 H27C 109.5
H27A C27 H27C 109.5
H27B C27 H27C 109.5

loop_
_geom_bond_atom_site_label_1
_geom_bond_atom_site_label_2
_geom_bond_distance
S1 O1 1.4312(15)
S1 O2 1.4332(16)
S1 N1 1.6262(17)
S1 C1 1.760(2)
Si1 O3 1.6486(16)
Si1 C22 1.829(3)
Si1 C24 1.830(4)
Si1 C26 1.908(4)
O3 C12 1.430(2)
N1 C15 1.477(3)
N1 C8 1.491(3)
C1 C2 1.386(3)
C1 C6 1.392(3)
C2 C3 1.384(3)
C2 H2 0.9500
C3 C4 1.391(3)
C3 H3 0.9500
C4 C5 1.399(3)
C4 C7 1.504(3)
C5 C6 1.381(3)
C5 H5 0.9500
C6 H6 0.9500
C7 H7A 0.9800
C7 H7B 0.9800
C7 H7C 0.9800
C8 C9 1.510(3)
C8 H8A 0.9900
C8 H8B 0.9900
C9 C10 1.324(3)
C9 C14 1.510(3)
C10 C11 1.499(3)
C10 H10 0.9500
C11 C12 1.536(3)
C11 H11A 0.9900
C11 H11B 0.9900
C12 C13 1.540(3)
C12 H12 1.0000
C13 C16 1.515(3)
C13 C14 1.529(3)
C13 H13 1.0000
C14 C15 1.514(3)
C14 H14 1.0000
C15 H15A 0.9900
C15 H15B 0.9900
C16 C17 1.387(3)
C16 C21 1.394(3)
C17 C18 1.394(3)
C17 H17 0.9500
C18 C19 1.378(4)
C18 H18 0.9500
C19 C20 1.379(4)
C19 H19 0.9500
C20 C21 1.387(3)
C20 H20 0.9500
C21 H21 0.9500
C22 C23 1.503(4)
C22 H22A 0.9900
C22 H22B 0.9900
C23 H23A 0.9800
C23 H23B 0.9800
C23 H23C 0.9800
C24 C25 1.538(4)
C24 H24A 0.9900
C24 H24B 0.9900
C25 H25A 0.9800
C25 H25B 0.9800
C25 H25C 0.9800
C26 C27 1.469(8)
C26 H26A 0.9900
C26 H26B 0.9900
C27 H27A 0.9800
C27 H27B 0.9800
C27 H27C 0.9800

loop_
_geom_torsion_atom_site_label_1
_geom_torsion_atom_site_label_2
_geom_torsion_atom_site_label_3
_geom_torsion_atom_site_label_4
_geom_torsion
C22 Si1 O3 C12 161.04(19)
C24 Si1 O3 C12 37.1(2)
C26 Si1 O3 C12 -82.4(3)
O1 S1 N1 C15 173.54(15)
O2 S1 N1 C15 44.27(18)
C1 S1 N1 C15 -70.82(17)
O1 S1 N1 C8 -49.08(18)
O2 S1 N1 C8 -178.34(16)
C1 S1 N1 C8 66.56(17)
O1 S1 C1 C2 15.46(19)
O2 S1 C1 C2 147.04(16)
N1 S1 C1 C2 -99.13(17)
O1 S1 C1 C6 -164.59(16)
O2 S1 C1 C6 -33.02(19)
N1 S1 C1 C6 80.82(18)
C6 C1 C2 C3 -0.2(3)
S1 C1 C2 C3 179.76(16)
C1 C2 C3 C4 -0.9(3)
C2 C3 C4 C5 0.9(3)
C2 C3 C4 C7 -179.1(2)
C3 C4 C5 C6 0.2(3)
C7 C4 C5 C6 -179.8(2)
C4 C5 C6 C1 -1.2(3)
C2 C1 C6 C5 1.2(3)
S1 C1 C6 C5 -178.75(16)
C15 N1 C8 C9 -18.8(2)
S1 N1 C8 C9 -160.26(14)
N1 C8 C9 C10 167.2(2)
N1 C8 C9 C14 -7.4(2)
C14 C9 C10 C11 -1.8(3)
C8 C9 C10 C11 -175.6(2)
C9 C10 C11 C12 -9.8(3)
Si1 O3 C12 C11 89.2(2)
Si1 O3 C12 C13 -150.10(15)
C10 C11 C12 O3 162.23(18)
C10 C11 C12 C13 43.1(3)
O3 C12 C13 C16 52.7(2)
C11 C12 C13 C16 173.13(17)
O3 C12 C13 C14 176.08(16)
C11 C12 C13 C14 -63.5(2)
C10 C9 C14 C15 -145.4(2)
C8 C9 C14 C15 29.5(2)
C10 C9 C14 C13 -20.7(3)
C8 C9 C14 C13 154.19(17)
C16 C13 C14 C9 176.62(16)
C12 C13 C14 C9 51.7(2)
C16 C13 C14 C15 -66.9(2)
C12 C13 C14 C15 168.19(18)
C8 N1 C15 C14 37.3(2)
S1 N1 C15 C14 178.52(13)
C9 C14 C15 N1 -39.50(19)
C13 C14 C15 N1 -161.80(17)
C14 C13 C16 C17 119.8(2)
C12 C13 C16 C17 -119.5(2)
C14 C13 C16 C21 -59.2(2)
C12 C13 C16 C21 61.5(3)
C21 C16 C17 C18 0.6(3)
C13 C16 C17 C18 -178.5(2)
C16 C17 C18 C19 0.2(4)
C17 C18 C19 C20 -0.8(4)
C18 C19 C20 C21 0.6(4)
C19 C20 C21 C16 0.1(4)
C17 C16 C21 C20 -0.7(3)
C13 C16 C21 C20 178.3(2)
O3 Si1 C22 C23 -70.4(3)
C24 Si1 C22 C23 54.2(3)
C26 Si1 C22 C23 173.8(3)
O3 Si1 C24 C25 174.3(3)
C22 Si1 C24 C25 54.1(4)
C26 Si1 C24 C25 -66.2(4)
O3 Si1 C26 C27 -54.7(3)
C22 Si1 C26 C27 59.9(3)
C24 Si1 C26 C27 -177.7(3)
